data_4343109
loop_
_publ_author_name
'Alexopoulou, Konstantina I.'
'Terzis, Aris'
'Raptopoulou, Catherine P.'
'Psycharis, Vassilis'
'Escuer, Albert'
'Perlepes, Spyros P.'

_publ_section_title
;
 Ni(II)20 &quot;Bowls&quot; from the Use of Tridentate Schiff Bases.
;
_journal_issue 12
_journal_name_full 'Inorganic chemistry'
_journal_page_first 5615
_journal_page_last 5617
_journal_paper_doi 10.1021/acs.inorgchem.5b00521
_journal_volume 54
_journal_year 2015
_chemical_formula_sum 'C60.5 H62.8 N4 Ni4 O12.9'
_chemical_formula_weight 1287.19
_chemical_name_systematic
; 
 ? 
;
_space_group_IT_number 2
_symmetry_cell_setting triclinic
_symmetry_space_group_name_Hall '-P 1'
_symmetry_space_group_name_H-M 'P -1'
_atom_sites_solution_hydrogens geom
_atom_sites_solution_primary direct
_atom_sites_solution_secondary difmap
_audit_creation_method SHELXL-97
_cell_angle_alpha 77.7830(10)
_cell_angle_beta 79.8050(10)
_cell_angle_gamma 79.7220(10)
_cell_formula_units_Z 2
_cell_length_a 11.8628(2)
_cell_length_b 14.6264(3)
_cell_length_c 16.9232(3)
_cell_measurement_reflns_used 37451
_cell_measurement_temperature 160(2)
_cell_measurement_theta_max 71.96
_cell_measurement_theta_min 6.70
_cell_volume 2794.04(9)
_computing_cell_refinement 'CrystalClear, Rigaku MSC, 2005'
_computing_data_collection 'CrystalClear, Rigaku MSC, 2005'
_computing_data_reduction 'CrystalClear, Rigaku MSC, 2005'
_computing_structure_refinement 'SHELXL-97 (Sheldrick, 1997)'
_computing_structure_solution 'SHELXS-97 (Sheldrick, 1990)'
_diffrn_ambient_temperature 160(2)
_diffrn_measured_fraction_theta_full 0.960
_diffrn_measured_fraction_theta_max 0.960
_diffrn_measurement_device_type 'Rigaku R-AXIS SPIDER IPDS'
_diffrn_measurement_method '\q scans'
_diffrn_radiation_monochromator graphite
_diffrn_radiation_source 'fine-focus sealed tube'
_diffrn_radiation_type CuK\a
_diffrn_radiation_wavelength 1.54178
_diffrn_reflns_av_R_equivalents 0.0276
_diffrn_reflns_av_sigmaI/netI 0.0232
_diffrn_reflns_limit_h_max 12
_diffrn_reflns_limit_h_min -13
_diffrn_reflns_limit_k_max 17
_diffrn_reflns_limit_k_min -17
_diffrn_reflns_limit_l_max 19
_diffrn_reflns_limit_l_min -19
_diffrn_reflns_number 38127
_diffrn_reflns_theta_full 65.00
_diffrn_reflns_theta_max 65.00
_diffrn_reflns_theta_min 6.70
_exptl_absorpt_coefficient_mu 2.085
_exptl_absorpt_correction_T_max 1.000
_exptl_absorpt_correction_T_min 0.725
_exptl_absorpt_correction_type empirical
_exptl_absorpt_process_details 'CrystalClear, Rigaku MSC, 2005'
_exptl_crystal_colour 'green-brown dichroic'
_exptl_crystal_density_diffrn 1.530
_exptl_crystal_density_method 'not measured'
_exptl_crystal_description parallelepiped
_exptl_crystal_F_000 1338
_exptl_crystal_size_max 0.63
_exptl_crystal_size_mid 0.23
_exptl_crystal_size_min 0.20
_refine_diff_density_max 0.342
_refine_diff_density_min -0.479
_refine_diff_density_rms 0.054
_refine_ls_extinction_method none
_refine_ls_goodness_of_fit_ref 1.032
_refine_ls_hydrogen_treatment mixed
_refine_ls_matrix_type full
_refine_ls_number_parameters 895
_refine_ls_number_reflns 9102
_refine_ls_number_restraints 0
_refine_ls_restrained_S_all 1.032
_refine_ls_R_factor_all 0.0360
_refine_ls_R_factor_gt 0.0335
_refine_ls_shift/su_max 0.001
_refine_ls_shift/su_mean 0.000
_refine_ls_structure_factor_coef Fsqd
_refine_ls_weighting_details 'calc w=1/[\s^2^(Fo^2^)+(0.0423P)^2^+2.6923P] where P=(Fo^2^+2Fc^2^)/3'
_refine_ls_weighting_scheme calc
_refine_ls_wR_factor_gt 0.0855
_refine_ls_wR_factor_ref 0.0871
_reflns_number_gt 8469
_reflns_number_total 9102
_reflns_threshold_expression >2sigma(I)
_cod_data_source_file ic5b00521_si_001.cif
_cod_data_source_block complex1
_cod_depositor_comments 'Adding full bibliography for 4343109--4343110.cif.'
_cod_original_sg_symbol_H-M P-1
_cod_original_formula_sum 'C60.50 H62.80 N4 Ni4 O12.90'
_cod_database_code 4343109

loop_
_symmetry_equiv_pos_as_xyz
'x, y, z'
'-x, -y, -z'

loop_
_atom_site_label
_atom_site_type_symbol
_atom_site_fract_x
_atom_site_fract_y
_atom_site_fract_z
_atom_site_U_iso_or_equiv
_atom_site_adp_type
_atom_site_occupancy
_atom_site_symmetry_multiplicity
_atom_site_calc_flag
_atom_site_refinement_flags
_atom_site_disorder_assembly
_atom_site_disorder_group
Ni1 Ni 0.19601(3) 0.14516(2) 0.32263(2) 0.02098(10) Uani 1 1 d . . .
Ni2 Ni 0.10290(3) 0.35845(2) 0.22680(2) 0.01943(10) Uani 1 1 d . . .
Ni3 Ni 0.00504(3) 0.18112(2) 0.21319(2) 0.01905(10) Uani 1 1 d . . .
Ni4 Ni 0.27962(3) 0.21281(2) 0.14154(2) 0.02203(10) Uani 1 1 d . . .
N1 N 0.17316(17) 0.19340(12) 0.42603(10) 0.0233(4) Uani 1 1 d . . .
O1 O 0.35370(14) 0.07953(11) 0.33710(10) 0.0302(4) Uani 1 1 d . . .
O2 O 0.04109(13) 0.23132(9) 0.30863(8) 0.0196(3) Uani 1 1 d . . .
N11 N 0.14199(16) 0.41162(12) 0.31518(11) 0.0220(4) Uani 1 1 d . . .
O11 O -0.05518(13) 0.42828(10) 0.23283(9) 0.0228(3) Uani 1 1 d . . .
O12 O 0.25757(13) 0.27157(10) 0.24284(9) 0.0215(3) Uani 1 1 d . . .
N21 N -0.01411(16) 0.15042(12) 0.10873(10) 0.0197(4) Uani 1 1 d . . .
O21 O -0.05787(14) 0.07031(10) 0.28139(8) 0.0233(3) Uani 1 1 d . . .
O22 O 0.09481(13) 0.28237(10) 0.13868(8) 0.0204(3) Uani 1 1 d . . .
N31 N 0.29601(16) 0.13709(12) 0.05549(11) 0.0233(4) Uani 1 1 d . . .
O31 O 0.34177(15) 0.32017(11) 0.06739(10) 0.0302(4) Uani 1 1 d . . .
O32 O 0.18791(13) 0.10994(9) 0.21057(8) 0.0205(3) Uani 1 1 d . . .
O41 O 0.10412(17) 0.03690(12) 0.38115(10) 0.0322(4) Uani 1 1 d . . .
O42 O 0.19502(16) 0.44884(11) 0.13372(10) 0.0279(4) Uani 1 1 d . . .
O43 O -0.14894(14) 0.28313(12) 0.21216(9) 0.0264(4) Uani 1 1 d . . .
O44 O 0.43214(15) 0.13153(12) 0.18208(11) 0.0308(4) Uani 1 1 d . . .
C1 C 0.4180(2) 0.10057(15) 0.38590(15) 0.0307(6) Uani 1 1 d . . .
C2 C 0.5380(3) 0.07097(19) 0.37347(19) 0.0427(7) Uani 1 1 d . . .
C3 C 0.6112(3) 0.0936(2) 0.4189(2) 0.0517(8) Uani 1 1 d . . .
C4 C 0.5672(3) 0.1437(2) 0.4812(2) 0.0522(8) Uani 1 1 d . . .
C5 C 0.4507(3) 0.17123(19) 0.49687(18) 0.0397(7) Uani 1 1 d . . .
C6 C 0.3721(2) 0.15239(16) 0.44974(14) 0.0309(6) Uani 1 1 d . . .
C7 C 0.2536(2) 0.19161(16) 0.46865(14) 0.0280(5) Uani 1 1 d . . .
C8 C 0.0552(2) 0.23117(14) 0.44723(12) 0.0220(5) Uani 1 1 d . . .
C9 C 0.0045(2) 0.25100(15) 0.52399(13) 0.0265(5) Uani 1 1 d . . .
C10 C -0.1122(2) 0.28252(15) 0.54025(13) 0.0283(5) Uani 1 1 d . . .
C11 C -0.1799(2) 0.29282(16) 0.47844(14) 0.0282(5) Uani 1 1 d . . .
C12 C -0.1311(2) 0.27345(15) 0.40161(13) 0.0246(5) Uani 1 1 d . . .
C13 C -0.0140(2) 0.24492(14) 0.38441(12) 0.0196(5) Uani 1 1 d . . .
C14 C -0.1668(3) 0.30030(19) 0.62452(15) 0.0418(7) Uani 1 1 d . . .
H14A H -0.2049 0.2463 0.6543 0.063 Uiso 1 1 calc R . .
H14B H -0.2242 0.3576 0.6195 0.063 Uiso 1 1 calc R . .
H14C H -0.1067 0.3085 0.6543 0.063 Uiso 1 1 calc R . .
C21 C -0.1048(2) 0.48121(14) 0.28726(13) 0.0219(5) Uani 1 1 d . . .
C22 C -0.2193(2) 0.52564(16) 0.28318(15) 0.0296(5) Uani 1 1 d . . .
C23 C -0.2766(2) 0.58247(18) 0.33754(16) 0.0345(6) Uani 1 1 d . . .
C24 C -0.2227(2) 0.59744(17) 0.39962(16) 0.0353(6) Uani 1 1 d . . .
C25 C -0.1110(2) 0.55621(16) 0.40455(14) 0.0291(5) Uani 1 1 d . . .
C26 C -0.0483(2) 0.49834(14) 0.34962(13) 0.0228(5) Uani 1 1 d . . .
C27 C 0.0706(2) 0.46401(14) 0.35953(13) 0.0231(5) Uani 1 1 d . . .
C28 C 0.2614(2) 0.38641(14) 0.32218(13) 0.0224(5) Uani 1 1 d . . .
C29 C 0.3213(2) 0.42663(16) 0.36686(14) 0.0281(5) Uani 1 1 d . . .
C30 C 0.4395(2) 0.40181(17) 0.36576(15) 0.0315(6) Uani 1 1 d . . .
C31 C 0.4991(2) 0.33958(17) 0.31538(15) 0.0305(5) Uani 1 1 d . . .
C32 C 0.4412(2) 0.29823(16) 0.27115(14) 0.0269(5) Uani 1 1 d . . .
C33 C 0.3216(2) 0.31743(14) 0.27687(13) 0.0211(5) Uani 1 1 d . . .
C34 C 0.5011(3) 0.4396(2) 0.41981(19) 0.0485(7) Uani 1 1 d . . .
H34A H 0.4642 0.5040 0.4249 0.073 Uiso 1 1 calc R . .
H34B H 0.5824 0.4404 0.3956 0.073 Uiso 1 1 calc R . .
H34C H 0.4968 0.3989 0.4740 0.073 Uiso 1 1 calc R . .
C41 C -0.10570(19) 0.01087(14) 0.25453(13) 0.0216(5) Uani 1 1 d . . .
C42 C -0.1563(2) -0.06090(16) 0.31178(14) 0.0285(5) Uani 1 1 d . . .
C43 C -0.2098(2) -0.12480(17) 0.28857(15) 0.0345(6) Uani 1 1 d . . .
C44 C -0.2149(2) -0.12206(17) 0.20644(16) 0.0354(6) Uani 1 1 d . . .
C45 C -0.1650(2) -0.05463(16) 0.14943(14) 0.0286(5) Uani 1 1 d . . .
C46 C -0.1098(2) 0.01336(14) 0.17011(13) 0.0215(5) Uani 1 1 d . . .
C47 C -0.0635(2) 0.08117(15) 0.10255(13) 0.0225(5) Uani 1 1 d . . .
C48 C 0.01909(19) 0.22195(14) 0.04156(12) 0.0207(4) Uani 1 1 d . . .
C49 C 0.0020(2) 0.22693(16) -0.03875(13) 0.0247(5) Uani 1 1 d . . .
C50 C 0.0263(2) 0.30408(17) -0.09902(13) 0.0290(5) Uani 1 1 d . . .
C51 C 0.0653(2) 0.37836(17) -0.07674(14) 0.0302(5) Uani 1 1 d . . .
C52 C 0.0853(2) 0.37372(15) 0.00228(13) 0.0261(5) Uani 1 1 d . . .
C53 C 0.06666(19) 0.29405(14) 0.06204(12) 0.0205(4) Uani 1 1 d . . .
C54 C 0.0096(3) 0.3081(2) -0.18648(14) 0.0416(7) Uani 1 1 d . . .
H54A H -0.0148 0.2491 -0.1910 0.062 Uiso 1 1 calc R . .
H54B H 0.0828 0.3164 -0.2227 0.062 Uiso 1 1 calc R . .
H54C H -0.0499 0.3614 -0.2024 0.062 Uiso 1 1 calc R . .
C61 C 0.3787(2) 0.32567(16) -0.01139(14) 0.0285(5) Uani 1 1 d . . .
C62 C 0.4168(2) 0.41034(19) -0.05625(17) 0.0375(6) Uani 1 1 d . . .
C63 C 0.4613(3) 0.4201(2) -0.13767(17) 0.0435(7) Uani 1 1 d . . .
C64 C 0.4704(3) 0.3455(2) -0.17906(16) 0.0457(7) Uani 1 1 d . . .
C65 C 0.4312(2) 0.2637(2) -0.13782(15) 0.0387(6) Uani 1 1 d . . .
C66 C 0.3829(2) 0.25095(17) -0.05441(14) 0.0289(5) Uani 1 1 d . . .
C67 C 0.3428(2) 0.16158(17) -0.01904(14) 0.0278(5) Uani 1 1 d . . .
C68 C 0.2657(2) 0.04561(14) 0.09011(13) 0.0224(5) Uani 1 1 d . . .
C69 C 0.2898(2) -0.03086(16) 0.04962(14) 0.0258(5) Uani 1 1 d . . .
C70 C 0.2645(2) -0.11991(15) 0.08830(14) 0.0261(5) Uani 1 1 d . . .
C71 C 0.2134(2) -0.13030(15) 0.16958(14) 0.0283(5) Uani 1 1 d . . .
C72 C 0.1879(2) -0.05536(15) 0.21121(14) 0.0259(5) Uani 1 1 d . . .
C73 C 0.21353(19) 0.03408(14) 0.17249(13) 0.0209(5) Uani 1 1 d . . .
C74 C 0.2942(2) -0.20320(17) 0.04487(15) 0.0337(6) Uani 1 1 d . . .
H74A H 0.2884 -0.1812 -0.0133 0.051 Uiso 1 1 calc R . .
H74B H 0.2401 -0.2485 0.0685 0.051 Uiso 1 1 calc R . .
H74C H 0.3734 -0.2340 0.0512 0.051 Uiso 1 1 calc R . .
C81 C 0.1349(3) -0.0379(2) 0.4422(2) 0.0642(10) Uani 1 1 d . . .
H81A H 0.0660 -0.0662 0.4699 0.096 Uiso 1 1 calc R . .
H81B H 0.1687 -0.0151 0.4819 0.096 Uiso 1 1 calc R . .
H81C H 0.1918 -0.0856 0.4183 0.096 Uiso 1 1 calc R . .
C82 C 0.2472(3) 0.52843(18) 0.13517(18) 0.0453(7) Uani 1 1 d . . .
H82A H 0.2319 0.5421 0.1906 0.068 Uiso 1 1 calc R . .
H82B H 0.2147 0.5833 0.0974 0.068 Uiso 1 1 calc R . .
H82C H 0.3309 0.5148 0.1185 0.068 Uiso 1 1 calc R . .
C83 C -0.2302(2) 0.3012(2) 0.15596(17) 0.0433(7) Uani 1 1 d . . .
H83A H -0.2949 0.3486 0.1721 0.065 Uiso 1 1 calc R . .
H83B H -0.2593 0.2425 0.1562 0.065 Uiso 1 1 calc R . .
H83C H -0.1922 0.3249 0.1010 0.065 Uiso 1 1 calc R . .
C84 C 0.5185(3) 0.0700(2) 0.1435(2) 0.0573(8) Uani 1 1 d . . .
H84A H 0.5901 0.0632 0.1669 0.086 Uiso 1 1 calc R . .
H84B H 0.5326 0.0957 0.0849 0.086 Uiso 1 1 calc R . .
H84C H 0.4933 0.0079 0.1519 0.086 Uiso 1 1 calc R . .
O1M O 0.3528(8) 0.8775(6) 0.3513(5) 0.134(3) Uani 0.50 1 d P A 1
C1M C 0.4713(9) 0.8892(8) 0.2969(7) 0.107(4) Uani 0.50 1 d P A 1
O1W O 0.4351(10) 0.8222(8) 0.3112(7) 0.130(3) Uiso 0.40 1 d P B 2
H41O H 0.054(3) 0.036(2) 0.3619(18) 0.034(9) Uiso 1 1 d . . .
H42O H 0.247(3) 0.416(2) 0.111(2) 0.057(11) Uiso 1 1 d . . .
H43O H -0.128(3) 0.331(2) 0.2173(18) 0.044(9) Uiso 1 1 d . . .
H44O H 0.420(3) 0.109(2) 0.232(2) 0.060(11) Uiso 1 1 d . . .
H2 H 0.571(3) 0.035(2) 0.3329(18) 0.049(9) Uiso 1 1 d . . .
H3 H 0.695(3) 0.079(2) 0.4044(18) 0.051(9) Uiso 1 1 d . . .
H4 H 0.617(3) 0.158(2) 0.509(2) 0.065(10) Uiso 1 1 d . . .
H5 H 0.419(2) 0.2028(19) 0.5380(17) 0.036(8) Uiso 1 1 d . . .
H7 H 0.238(2) 0.2178(19) 0.5153(17) 0.040(8) Uiso 1 1 d . . .
H9 H 0.050(2) 0.2392(18) 0.5665(17) 0.037(7) Uiso 1 1 d . . .
H11 H -0.259(2) 0.3130(18) 0.4895(15) 0.030(7) Uiso 1 1 d . . .
H12 H -0.176(2) 0.2808(17) 0.3633(16) 0.028(7) Uiso 1 1 d . . .
H22 H -0.255(2) 0.5167(19) 0.2429(17) 0.039(7) Uiso 1 1 d . . .
H23 H -0.355(3) 0.6117(19) 0.3324(16) 0.040(8) Uiso 1 1 d . . .
H24 H -0.263(2) 0.6341(19) 0.4390(16) 0.035(7) Uiso 1 1 d . . .
H25 H -0.069(2) 0.5664(19) 0.4443(17) 0.040(7) Uiso 1 1 d . . .
H27 H 0.096(2) 0.4847(17) 0.4037(15) 0.030(6) Uiso 1 1 d . . .
H29 H 0.276(2) 0.4717(17) 0.4001(15) 0.027(6) Uiso 1 1 d . . .
H31 H 0.577(2) 0.3249(18) 0.3127(15) 0.032(7) Uiso 1 1 d . . .
H32 H 0.484(2) 0.2541(18) 0.2375(15) 0.032(7) Uiso 1 1 d . . .
H42 H -0.154(2) -0.0627(18) 0.3696(17) 0.038(7) Uiso 1 1 d . . .
H43 H -0.244(2) -0.168(2) 0.3279(17) 0.039(7) Uiso 1 1 d . . .
H44 H -0.246(2) -0.1639(19) 0.1912(16) 0.036(7) Uiso 1 1 d . . .
H45 H -0.165(2) -0.0545(17) 0.0942(16) 0.028(6) Uiso 1 1 d . . .
H47 H -0.0774(19) 0.0720(15) 0.0513(14) 0.019(6) Uiso 1 1 d . . .
H49 H -0.027(2) 0.1779(17) -0.0531(14) 0.024(6) Uiso 1 1 d . . .
H51 H 0.080(2) 0.4318(19) -0.1156(16) 0.037(7) Uiso 1 1 d . . .
H52 H 0.112(2) 0.4265(17) 0.0173(14) 0.025(6) Uiso 1 1 d . . .
H62 H 0.411(3) 0.460(2) -0.0310(17) 0.045(8) Uiso 1 1 d . . .
H63 H 0.483(3) 0.477(2) -0.1651(18) 0.052(9) Uiso 1 1 d . . .
H64 H 0.505(3) 0.352(2) -0.2336(19) 0.050(9) Uiso 1 1 d . . .
H65 H 0.436(3) 0.217(2) -0.1638(18) 0.045(8) Uiso 1 1 d . . .
H67 H 0.357(2) 0.1191(18) -0.0546(16) 0.032(7) Uiso 1 1 d . . .
H69 H 0.327(2) -0.0229(16) -0.0034(15) 0.020(6) Uiso 1 1 d . . .
H71 H 0.194(2) -0.1901(18) 0.1982(15) 0.029(6) Uiso 1 1 d . . .
H72 H 0.154(2) -0.0645(19) 0.2679(17) 0.039(7) Uiso 1 1 d . . .

loop_
_atom_site_aniso_label
_atom_site_aniso_U_11
_atom_site_aniso_U_22
_atom_site_aniso_U_33
_atom_site_aniso_U_23
_atom_site_aniso_U_13
_atom_site_aniso_U_12
Ni1 0.0268(2) 0.01711(18) 0.02068(19) -0.00133(14) -0.00945(15) -0.00420(15)
Ni2 0.0243(2) 0.01541(17) 0.02053(18) -0.00276(13) -0.00760(15) -0.00428(15)
Ni3 0.0263(2) 0.01733(17) 0.01560(18) -0.00147(13) -0.00632(15) -0.00728(15)
Ni4 0.0264(2) 0.01725(18) 0.02307(19) -0.00319(14) -0.00401(16) -0.00523(15)
N1 0.0315(12) 0.0192(9) 0.0212(9) 0.0018(7) -0.0103(8) -0.0090(8)
O1 0.0324(10) 0.0259(8) 0.0340(9) -0.0040(7) -0.0140(7) -0.0012(7)
O2 0.0249(9) 0.0182(7) 0.0172(7) -0.0025(5) -0.0058(6) -0.0056(6)
N11 0.0280(11) 0.0155(8) 0.0241(9) -0.0005(7) -0.0094(8) -0.0060(8)
O11 0.0279(9) 0.0204(7) 0.0212(7) -0.0039(6) -0.0072(6) -0.0032(6)
O12 0.0253(9) 0.0179(7) 0.0244(7) -0.0035(6) -0.0087(6) -0.0067(6)
N21 0.0234(11) 0.0189(8) 0.0173(8) -0.0019(7) -0.0046(7) -0.0046(7)
O21 0.0329(10) 0.0222(7) 0.0180(7) -0.0018(6) -0.0068(6) -0.0122(7)
O22 0.0269(9) 0.0189(7) 0.0168(7) -0.0006(5) -0.0071(6) -0.0060(6)
N31 0.0239(11) 0.0223(9) 0.0236(9) -0.0021(7) -0.0040(8) -0.0048(8)
O31 0.0341(10) 0.0235(8) 0.0321(9) -0.0035(6) 0.0010(7) -0.0098(7)
O32 0.0262(9) 0.0159(7) 0.0204(7) -0.0036(5) -0.0052(6) -0.0036(6)
O41 0.0419(12) 0.0282(9) 0.0298(9) 0.0085(7) -0.0194(9) -0.0158(8)
O42 0.0337(11) 0.0191(8) 0.0313(9) -0.0024(7) -0.0042(8) -0.0086(7)
O43 0.0295(10) 0.0274(8) 0.0264(8) -0.0069(6) -0.0109(7) -0.0059(7)
O44 0.0291(10) 0.0304(9) 0.0327(10) -0.0082(7) -0.0063(8) 0.0011(7)
C1 0.0323(15) 0.0208(11) 0.0392(13) 0.0051(9) -0.0186(11) -0.0037(10)
C2 0.0369(18) 0.0329(14) 0.0593(18) -0.0056(13) -0.0227(14) 0.0040(12)
C3 0.0348(19) 0.0430(16) 0.080(2) -0.0090(15) -0.0288(17) 0.0038(13)
C4 0.047(2) 0.0455(16) 0.073(2) -0.0045(15) -0.0403(17) -0.0051(14)
C5 0.0442(19) 0.0349(14) 0.0450(16) 0.0001(12) -0.0262(14) -0.0086(12)
C6 0.0369(16) 0.0252(11) 0.0329(12) 0.0059(9) -0.0197(11) -0.0097(11)
C7 0.0396(16) 0.0245(11) 0.0239(12) 0.0009(9) -0.0147(10) -0.0122(10)
C8 0.0314(14) 0.0164(10) 0.0202(10) -0.0004(8) -0.0073(9) -0.0090(9)
C9 0.0432(17) 0.0220(11) 0.0181(11) -0.0015(8) -0.0104(10) -0.0114(10)
C10 0.0450(17) 0.0198(11) 0.0203(11) -0.0027(8) -0.0013(10) -0.0103(10)
C11 0.0310(16) 0.0245(11) 0.0267(12) -0.0026(9) 0.0006(10) -0.0051(10)
C12 0.0298(15) 0.0240(11) 0.0202(11) 0.0004(8) -0.0071(10) -0.0064(10)
C13 0.0292(14) 0.0151(9) 0.0156(10) -0.0002(7) -0.0051(9) -0.0072(9)
C14 0.061(2) 0.0381(14) 0.0257(13) -0.0095(10) 0.0011(12) -0.0093(13)
C21 0.0280(14) 0.0144(10) 0.0224(11) -0.0005(8) -0.0029(9) -0.0046(9)
C22 0.0298(15) 0.0272(12) 0.0332(13) -0.0061(10) -0.0090(11) -0.0027(10)
C23 0.0273(16) 0.0319(13) 0.0434(15) -0.0105(11) -0.0043(11) 0.0011(11)
C24 0.0400(17) 0.0300(13) 0.0354(14) -0.0132(11) 0.0013(11) -0.0023(11)
C25 0.0371(16) 0.0255(11) 0.0264(12) -0.0066(9) -0.0045(10) -0.0070(10)
C26 0.0314(14) 0.0158(10) 0.0208(10) -0.0006(8) -0.0044(9) -0.0055(9)
C27 0.0336(14) 0.0196(10) 0.0187(10) -0.0034(8) -0.0075(9) -0.0073(9)
C28 0.0271(13) 0.0178(10) 0.0244(11) -0.0001(8) -0.0099(9) -0.0069(9)
C29 0.0349(15) 0.0233(11) 0.0305(12) -0.0049(9) -0.0115(11) -0.0091(10)
C30 0.0354(16) 0.0313(12) 0.0331(13) -0.0031(10) -0.0142(11) -0.0133(11)
C31 0.0221(15) 0.0334(13) 0.0377(13) -0.0009(10) -0.0109(11) -0.0087(11)
C32 0.0269(15) 0.0227(11) 0.0328(12) -0.0024(9) -0.0088(10) -0.0069(10)
C33 0.0256(13) 0.0166(10) 0.0230(10) 0.0009(8) -0.0093(9) -0.0078(9)
C34 0.0430(18) 0.0602(18) 0.0559(18) -0.0204(14) -0.0204(14) -0.0189(14)
C41 0.0232(13) 0.0183(10) 0.0238(11) -0.0027(8) -0.0050(9) -0.0039(9)
C42 0.0364(15) 0.0267(11) 0.0238(12) -0.0005(9) -0.0065(10) -0.0112(10)
C43 0.0455(17) 0.0269(12) 0.0331(13) 0.0047(10) -0.0086(12) -0.0198(12)
C44 0.0462(17) 0.0276(12) 0.0403(14) -0.0033(10) -0.0171(12) -0.0194(12)
C45 0.0380(15) 0.0266(12) 0.0267(12) -0.0045(9) -0.0152(11) -0.0094(10)
C46 0.0242(13) 0.0187(10) 0.0231(11) -0.0035(8) -0.0074(9) -0.0039(9)
C47 0.0284(14) 0.0233(11) 0.0186(10) -0.0055(8) -0.0083(9) -0.0048(9)
C48 0.0236(13) 0.0201(10) 0.0169(10) -0.0003(8) -0.0031(9) -0.0028(9)
C49 0.0281(14) 0.0288(12) 0.0193(11) -0.0039(9) -0.0064(9) -0.0074(10)
C50 0.0326(15) 0.0356(13) 0.0174(11) 0.0022(9) -0.0063(10) -0.0074(11)
C51 0.0345(15) 0.0300(12) 0.0232(11) 0.0070(10) -0.0072(10) -0.0084(11)
C52 0.0324(14) 0.0214(11) 0.0242(11) 0.0018(9) -0.0074(10) -0.0072(10)
C53 0.0219(13) 0.0210(10) 0.0177(10) -0.0015(8) -0.0039(9) -0.0020(9)
C54 0.0568(19) 0.0478(15) 0.0215(12) 0.0045(11) -0.0128(12) -0.0164(14)
C61 0.0220(14) 0.0279(12) 0.0335(13) 0.0032(9) -0.0055(10) -0.0071(10)
C62 0.0362(17) 0.0316(13) 0.0432(15) 0.0044(11) -0.0067(12) -0.0136(12)
C63 0.0404(18) 0.0450(16) 0.0427(16) 0.0168(13) -0.0131(13) -0.0223(13)
C64 0.0453(18) 0.0661(19) 0.0258(13) 0.0105(13) -0.0089(12) -0.0276(15)
C65 0.0401(17) 0.0530(17) 0.0267(13) -0.0004(12) -0.0088(11) -0.0207(13)
C66 0.0259(14) 0.0355(13) 0.0256(12) 0.0007(9) -0.0066(10) -0.0098(10)
C67 0.0313(15) 0.0309(12) 0.0235(12) -0.0054(9) -0.0055(10) -0.0085(10)
C68 0.0265(13) 0.0189(10) 0.0235(11) -0.0035(8) -0.0078(9) -0.0043(9)
C69 0.0268(14) 0.0285(12) 0.0237(12) -0.0086(9) -0.0032(10) -0.0041(10)
C70 0.0279(14) 0.0221(11) 0.0327(12) -0.0096(9) -0.0107(10) -0.0036(9)
C71 0.0385(15) 0.0178(11) 0.0313(12) -0.0034(9) -0.0099(11) -0.0073(10)
C72 0.0335(15) 0.0220(11) 0.0232(11) -0.0030(9) -0.0065(10) -0.0058(10)
C73 0.0238(13) 0.0162(10) 0.0244(11) -0.0047(8) -0.0090(9) -0.0013(9)
C74 0.0375(16) 0.0286(12) 0.0400(14) -0.0153(10) -0.0072(11) -0.0060(11)
C81 0.088(3) 0.0417(16) 0.066(2) 0.0288(15) -0.0446(19) -0.0291(17)
C82 0.0523(19) 0.0294(13) 0.0574(17) -0.0117(12) 0.0047(14) -0.0228(13)
C83 0.0322(16) 0.0625(18) 0.0405(15) -0.0216(13) -0.0177(12) 0.0053(13)
C84 0.043(2) 0.068(2) 0.0552(19) -0.0234(16) -0.0039(15) 0.0171(16)
O1M 0.166(8) 0.132(6) 0.107(6) -0.039(5) -0.018(5) -0.011(6)
C1M 0.079(7) 0.101(7) 0.117(8) -0.013(6) 0.040(6) -0.010(6)

loop_
_atom_type_symbol
_atom_type_description
_atom_type_scat_dispersion_real
_atom_type_scat_dispersion_imag
_atom_type_scat_source
C C 0.0181 0.0091 'International Tables Vol C Tables 4.2.6.8 and 6.1.1.4'
H H 0.0000 0.0000 'International Tables Vol C Tables 4.2.6.8 and 6.1.1.4'
N N 0.0311 0.0180 'International Tables Vol C Tables 4.2.6.8 and 6.1.1.4'
O O 0.0492 0.0322 'International Tables Vol C Tables 4.2.6.8 and 6.1.1.4'
Ni Ni -3.0029 0.5091 'International Tables Vol C Tables 4.2.6.8 and 6.1.1.4'

loop_
_geom_angle_atom_site_label_1
_geom_angle_atom_site_label_2
_geom_angle_atom_site_label_3
_geom_angle
O1 Ni1 N1 93.30(7)
O1 Ni1 O2 171.48(6)
N1 Ni1 O2 82.18(7)
O1 Ni1 O41 98.77(7)
N1 Ni1 O41 89.62(7)
O2 Ni1 O41 88.45(7)
O1 Ni1 O32 98.06(6)
N1 Ni1 O32 168.62(7)
O2 Ni1 O32 86.46(6)
O41 Ni1 O32 89.39(6)
O1 Ni1 O12 93.86(6)
N1 Ni1 O12 96.31(6)
O2 Ni1 O12 79.54(6)
O41 Ni1 O12 165.72(6)
O32 Ni1 O12 82.23(5)
O11 Ni2 N11 93.63(7)
O11 Ni2 O12 168.86(6)
N11 Ni2 O12 82.00(7)
O11 Ni2 O22 98.60(6)
N11 Ni2 O22 167.41(7)
O12 Ni2 O22 85.43(6)
O11 Ni2 O42 102.15(7)
N11 Ni2 O42 93.31(7)
O12 Ni2 O42 88.38(7)
O22 Ni2 O42 87.03(6)
O11 Ni2 O2 91.42(6)
N11 Ni2 O2 95.36(6)
O12 Ni2 O2 78.87(6)
O22 Ni2 O2 81.45(5)
O42 Ni2 O2 163.40(6)
O21 Ni3 N21 94.95(6)
O21 Ni3 O2 95.25(6)
N21 Ni3 O2 169.68(6)
O21 Ni3 O22 170.84(6)
N21 Ni3 O22 83.48(6)
O2 Ni3 O22 86.20(5)
O21 Ni3 O43 100.22(7)
N21 Ni3 O43 91.66(7)
O2 Ni3 O43 88.11(6)
O22 Ni3 O43 88.85(6)
O21 Ni3 O32 93.43(6)
N21 Ni3 O32 94.72(6)
O2 Ni3 O32 83.07(6)
O22 Ni3 O32 77.75(6)
O43 Ni3 O32 164.38(6)
O31 Ni4 N31 94.20(7)
O31 Ni4 O12 94.77(6)
N31 Ni4 O12 170.86(7)
O31 Ni4 O32 169.81(7)
N31 Ni4 O32 83.94(6)
O12 Ni4 O32 87.52(6)
O31 Ni4 O44 101.29(7)
N31 Ni4 O44 89.54(7)
O12 Ni4 O44 87.01(6)
O32 Ni4 O44 88.73(6)
O31 Ni4 O22 93.17(6)
N31 Ni4 O22 99.77(7)
O12 Ni4 O22 81.47(6)
O32 Ni4 O22 77.33(5)
O44 Ni4 O22 162.21(6)
C7 N1 C8 124.1(2)
C7 N1 Ni1 125.07(18)
C8 N1 Ni1 110.83(13)
C1 O1 Ni1 123.74(15)
C13 O2 Ni3 136.85(13)
C13 O2 Ni1 108.16(12)
Ni3 O2 Ni1 97.34(6)
C13 O2 Ni2 115.31(11)
Ni3 O2 Ni2 92.59(5)
Ni1 O2 Ni2 100.54(6)
C27 N11 C28 123.72(18)
C27 N11 Ni2 125.39(16)
C28 N11 Ni2 110.87(14)
C21 O11 Ni2 125.93(14)
C33 O12 Ni4 136.26(14)
C33 O12 Ni2 107.65(12)
Ni4 O12 Ni2 98.70(6)
C33 O12 Ni1 115.27(12)
Ni4 O12 Ni1 92.33(5)
Ni2 O12 Ni1 101.05(6)
C47 N21 C48 123.84(18)
C47 N21 Ni3 124.45(14)
C48 N21 Ni3 111.19(13)
C41 O21 Ni3 124.99(13)
C53 O22 Ni3 107.77(12)
C53 O22 Ni2 141.38(12)
Ni3 O22 Ni2 97.28(6)
C53 O22 Ni4 110.32(12)
Ni3 O22 Ni4 101.98(6)
Ni2 O22 Ni4 92.00(6)
C67 N31 C68 124.31(19)
C67 N31 Ni4 124.78(16)
C68 N31 Ni4 110.23(13)
C61 O31 Ni4 126.07(14)
C73 O32 Ni4 107.47(12)
C73 O32 Ni1 140.06(12)
Ni4 O32 Ni1 95.20(6)
C73 O32 Ni3 114.53(12)
Ni4 O32 Ni3 102.79(6)
Ni1 O32 Ni3 90.92(6)
C81 O41 Ni1 128.09(19)
C81 O41 H41O 119(2)
Ni1 O41 H41O 112(2)
C82 O42 Ni2 131.95(16)
C82 O42 H42O 102(2)
Ni2 O42 H42O 108(2)
C83 O43 Ni3 127.00(15)
C83 O43 H43O 112(2)
Ni3 O43 H43O 104(2)
C84 O44 Ni4 130.20(17)
C84 O44 H44O 109(2)
Ni4 O44 H44O 111(2)
O1 C1 C2 118.4(2)
O1 C1 C6 123.7(2)
C2 C1 C6 117.9(2)
C3 C2 C1 122.0(3)
C3 C2 H2 117.7(19)
C1 C2 H2 120.3(19)
C2 C3 C4 120.4(3)
C2 C3 H3 120.2(18)
C4 C3 H3 119.1(18)
C5 C4 C3 119.3(3)
C5 C4 H4 122(2)
C3 C4 H4 118(2)
C4 C5 C6 122.2(3)
C4 C5 H5 121.2(18)
C6 C5 H5 116.6(18)
C5 C6 C1 118.1(2)
C5 C6 C7 116.3(2)
C1 C6 C7 125.6(2)
N1 C7 C6 125.3(2)
N1 C7 H7 120.7(18)
C6 C7 H7 114.0(18)
C9 C8 C13 119.6(2)
C9 C8 N1 125.4(2)
C13 C8 N1 114.95(19)
C10 C9 C8 121.3(2)
C10 C9 H9 119.2(16)
C8 C9 H9 119.5(17)
C9 C10 C11 118.4(2)
C9 C10 C14 120.7(2)
C11 C10 C14 120.8(2)
C12 C11 C10 121.3(2)
C12 C11 H11 120.0(16)
C10 C11 H11 118.7(16)
C13 C12 C11 120.4(2)
C13 C12 H12 119.9(17)
C11 C12 H12 119.6(17)
O2 C13 C12 123.60(19)
O2 C13 C8 117.4(2)
C12 C13 C8 118.9(2)
C10 C14 H14A 109.5
C10 C14 H14B 109.5
H14A C14 H14B 109.5
C10 C14 H14C 109.5
H14A C14 H14C 109.5
H14B C14 H14C 109.5
O11 C21 C22 118.5(2)
O11 C21 C26 124.1(2)
C22 C21 C26 117.4(2)
C23 C22 C21 121.8(2)
C23 C22 H22 120.2(18)
C21 C22 H22 118.0(18)
C22 C23 C24 120.9(3)
C22 C23 H23 119.0(16)
C24 C23 H23 120.0(16)
C25 C24 C23 118.6(2)
C25 C24 H24 120.0(16)
C23 C24 H24 121.4(16)
C24 C25 C26 122.4(2)
C24 C25 H25 122.2(17)
C26 C25 H25 115.3(17)
C25 C26 C21 118.8(2)
C25 C26 C27 116.2(2)
C21 C26 C27 125.0(2)
N11 C27 C26 125.55(19)
N11 C27 H27 120.0(15)
C26 C27 H27 114.5(15)
C29 C28 C33 119.6(2)
C29 C28 N11 125.2(2)
C33 C28 N11 115.10(18)
C30 C29 C28 121.0(2)
C30 C29 H29 121.8(15)
C28 C29 H29 117.2(15)
C29 C30 C31 118.6(2)
C29 C30 C34 120.3(2)
C31 C30 C34 121.1(2)
C32 C31 C30 121.2(2)
C32 C31 H31 119.6(17)
C30 C31 H31 119.1(16)
C33 C32 C31 120.4(2)
C33 C32 H32 119.4(16)
C31 C32 H32 120.2(16)
O12 C33 C32 123.7(2)
O12 C33 C28 117.49(19)
C32 C33 C28 118.78(19)
C30 C34 H34A 109.5
C30 C34 H34B 109.5
H34A C34 H34B 109.5
C30 C34 H34C 109.5
H34A C34 H34C 109.5
H34B C34 H34C 109.5
O21 C41 C42 118.63(19)
O21 C41 C46 124.27(19)
C42 C41 C46 117.10(19)
C43 C42 C41 122.1(2)
C43 C42 H42 120.5(15)
C41 C42 H42 117.4(16)
C42 C43 C44 121.0(2)
C42 C43 H43 118.7(17)
C44 C43 H43 120.3(17)
C45 C44 C43 118.5(2)
C45 C44 H44 120.1(18)
C43 C44 H44 121.3(18)
C44 C45 C46 122.8(2)
C44 C45 H45 118.8(15)
C46 C45 H45 118.3(15)
C45 C46 C41 118.54(19)
C45 C46 C47 115.94(19)
C41 C46 C47 125.50(19)
N21 C47 C46 125.44(19)
N21 C47 H47 122.0(13)
C46 C47 H47 112.5(13)
C49 C48 C53 120.09(19)
C49 C48 N21 124.92(19)
C53 C48 N21 114.89(17)
C50 C49 C48 121.2(2)
C50 C49 H49 118.4(14)
C48 C49 H49 120.4(14)
C49 C50 C51 118.2(2)
C49 C50 C54 120.8(2)
C51 C50 C54 121.0(2)
C52 C51 C50 121.4(2)
C52 C51 H51 118.4(16)
C50 C51 H51 120.1(16)
C51 C52 C53 120.4(2)
C51 C52 H52 120.7(14)
C53 C52 H52 118.9(14)
O22 C53 C52 122.67(19)
O22 C53 C48 118.93(17)
C52 C53 C48 118.39(19)
C50 C54 H54A 109.5
C50 C54 H54B 109.5
H54A C54 H54B 109.5
C50 C54 H54C 109.5
H54A C54 H54C 109.5
H54B C54 H54C 109.5
O31 C61 C62 118.4(2)
O31 C61 C66 123.9(2)
C62 C61 C66 117.7(2)
C63 C62 C61 121.9(3)
C63 C62 H62 118.9(19)
C61 C62 H62 119.2(19)
C62 C63 C64 120.5(2)
C62 C63 H63 119.5(19)
C64 C63 H63 120.0(19)
C65 C64 C63 118.9(3)
C65 C64 H64 121.8(19)
C63 C64 H64 119.3(19)
C64 C65 C66 122.6(3)
C64 C65 H65 119(2)
C66 C65 H65 118(2)
C65 C66 C61 118.3(2)
C65 C66 C67 116.7(2)
C61 C66 C67 125.0(2)
N31 C67 C66 125.8(2)
N31 C67 H67 120.3(16)
C66 C67 H67 113.8(16)
C69 C68 C73 120.19(19)
C69 C68 N31 124.5(2)
C73 C68 N31 115.21(18)
C70 C69 C68 121.8(2)
C70 C69 H69 118.9(14)
C68 C69 H69 119.1(14)
C69 C70 C71 117.4(2)
C69 C70 C74 121.6(2)
C71 C70 C74 121.1(2)
C72 C71 C70 122.0(2)
C72 C71 H71 117.9(15)
C70 C71 H71 120.1(15)
C71 C72 C73 120.7(2)
C71 C72 H72 120.7(16)
C73 C72 H72 118.6(16)
O32 C73 C72 122.56(19)
O32 C73 C68 119.50(18)
C72 C73 C68 117.93(19)
C70 C74 H74A 109.5
C70 C74 H74B 109.5
H74A C74 H74B 109.5
C70 C74 H74C 109.5
H74A C74 H74C 109.5
H74B C74 H74C 109.5
O41 C81 H81A 109.5
O41 C81 H81B 109.5
H81A C81 H81B 109.5
O41 C81 H81C 109.5
H81A C81 H81C 109.5
H81B C81 H81C 109.5
O42 C82 H82A 109.5
O42 C82 H82B 109.5
H82A C82 H82B 109.5
O42 C82 H82C 109.5
H82A C82 H82C 109.5
H82B C82 H82C 109.5
O43 C83 H83A 109.5
O43 C83 H83B 109.5
H83A C83 H83B 109.5
O43 C83 H83C 109.5
H83A C83 H83C 109.5
H83B C83 H83C 109.5
O44 C84 H84A 109.5
O44 C84 H84B 109.5
H84A C84 H84B 109.5
O44 C84 H84C 109.5
H84A C84 H84C 109.5
H84B C84 H84C 109.5

loop_
_geom_bond_atom_site_label_1
_geom_bond_atom_site_label_2
_geom_bond_distance
Ni1 O1 1.9755(16)
Ni1 N1 1.9799(18)
Ni1 O2 2.0551(15)
Ni1 O41 2.0607(17)
Ni1 O32 2.0895(14)
Ni1 O12 2.2026(14)
Ni2 O11 1.9655(16)
Ni2 N11 1.9807(17)
Ni2 O12 2.0624(15)
Ni2 O22 2.0646(14)
Ni2 O42 2.1092(16)
Ni2 O2 2.2248(14)
Ni3 O21 1.9624(14)
Ni3 N21 1.9731(17)
Ni3 O2 2.0467(14)
Ni3 O22 2.0529(14)
Ni3 O43 2.1426(17)
Ni3 O32 2.2296(15)
Ni4 O31 1.9586(15)
Ni4 N31 1.9723(18)
Ni4 O12 2.0324(14)
Ni4 O32 2.0500(14)
Ni4 O44 2.1176(17)
Ni4 O22 2.2505(16)
N1 C7 1.288(3)
N1 C8 1.422(3)
O1 C1 1.332(3)
O2 C13 1.370(2)
N11 C27 1.286(3)
N11 C28 1.418(3)
O11 C21 1.320(3)
O12 C33 1.364(2)
N21 C47 1.288(3)
N21 C48 1.424(3)
O21 C41 1.311(2)
O22 C53 1.365(2)
N31 C67 1.288(3)
N31 C68 1.424(3)
O31 C61 1.318(3)
O32 C73 1.361(2)
O41 C81 1.383(3)
O41 H41O 0.73(3)
O42 C82 1.419(3)
O42 H42O 0.80(3)
O43 C83 1.425(3)
O43 H43O 0.81(3)
O44 C84 1.403(3)
O44 H44O 0.83(3)
C1 C2 1.403(4)
C1 C6 1.425(4)
C2 C3 1.378(4)
C2 H2 0.94(3)
C3 C4 1.386(5)
C3 H3 0.98(3)
C4 C5 1.364(4)
C4 H4 0.90(3)
C5 C6 1.424(3)
C5 H5 0.90(3)
C6 C7 1.427(4)
C7 H7 0.92(3)
C8 C9 1.398(3)
C8 C13 1.415(3)
C9 C10 1.377(4)
C9 H9 0.95(3)
C10 C11 1.396(3)
C10 C14 1.514(3)
C11 C12 1.392(3)
C11 H11 0.93(3)
C12 C13 1.375(3)
C12 H12 0.89(3)
C14 H14A 0.9800
C14 H14B 0.9800
C14 H14C 0.9800
C21 C22 1.404(3)
C21 C26 1.431(3)
C22 C23 1.378(3)
C22 H22 0.91(3)
C23 C24 1.395(4)
C23 H23 0.96(3)
C24 C25 1.364(4)
C24 H24 0.95(3)
C25 C26 1.413(3)
C25 H25 0.96(3)
C26 C27 1.438(3)
C27 H27 0.98(3)
C28 C29 1.397(3)
C28 C33 1.412(3)
C29 C30 1.381(4)
C29 H29 0.98(3)
C30 C31 1.393(4)
C30 C34 1.507(3)
C31 C32 1.386(3)
C31 H31 0.90(3)
C32 C33 1.385(3)
C32 H32 0.97(3)
C34 H34A 0.9800
C34 H34B 0.9800
C34 H34C 0.9800
C41 C42 1.411(3)
C41 C46 1.431(3)
C42 C43 1.373(3)
C42 H42 0.98(3)
C43 C44 1.394(4)
C43 H43 0.91(3)
C44 C45 1.362(3)
C44 H44 0.87(3)
C45 C46 1.414(3)
C45 H45 0.93(3)
C46 C47 1.444(3)
C47 H47 0.95(2)
C48 C49 1.394(3)
C48 C53 1.410(3)
C49 C50 1.386(3)
C49 H49 0.94(2)
C50 C51 1.397(3)
C50 C54 1.515(3)
C51 C52 1.385(3)
C51 H51 0.93(3)
C52 C53 1.394(3)
C52 H52 0.98(2)
C54 H54A 0.9800
C54 H54B 0.9800
C54 H54C 0.9800
C61 C62 1.412(3)
C61 C66 1.425(3)
C62 C63 1.372(4)
C62 H62 0.90(3)
C63 C64 1.395(4)
C63 H63 0.91(3)
C64 C65 1.367(4)
C64 H64 0.93(3)
C65 C66 1.413(3)
C65 H65 0.87(3)
C66 C67 1.443(3)
C67 H67 0.93(3)
C68 C69 1.394(3)
C68 C73 1.410(3)
C69 C70 1.387(3)
C69 H69 0.92(2)
C70 C71 1.390(3)
C70 C74 1.511(3)
C71 C72 1.386(3)
C71 H71 0.95(3)
C72 C73 1.394(3)
C72 H72 0.96(3)
C74 H74A 0.9800
C74 H74B 0.9800
C74 H74C 0.9800
C81 H81A 0.9800
C81 H81B 0.9800
C81 H81C 0.9800
C82 H82A 0.9800
C82 H82B 0.9800
C82 H82C 0.9800
C83 H83A 0.9800
C83 H83B 0.9800
C83 H83C 0.9800
C84 H84A 0.9800
C84 H84B 0.9800
C84 H84C 0.9800
O1M C1M 1.554(12)
